data_7015990
loop_
_publ_author_name
'Baranoff, Etienne'
'Jung, Il'
'Scopelliti, Rosario'
'Solari, Euro'
'Gr\"atzel, Michael'
'Nazeeruddin, Md Khaja'

_publ_section_title
;
 Room-temperature combinatorial screening of cyclometallated
 iridium(iii) complexes for a step towards molecular control of colour
 purity.
;
_journal_issue 26
_journal_name_full 'Dalton transactions (Cambridge, England : 2003)'
_journal_page_first 6860
_journal_page_last 6867
_journal_paper_doi 10.1039/c0dt01697g
_journal_volume 40
_journal_year 2011
_chemical_formula_moiety 'C28 H20 Ir N3 O2'
_chemical_formula_sum 'C28 H20 Ir N3 O2'
_chemical_formula_weight 622.67
_chemical_name_systematic
;
?
;
_space_group_IT_number 4
_symmetry_cell_setting monoclinic
_symmetry_space_group_name_Hall 'P 2yb'
_symmetry_space_group_name_H-M 'P 1 21 1'
_atom_sites_solution_hydrogens geom
_atom_sites_solution_primary direct
_atom_sites_solution_secondary difmap
_audit_creation_method SHELXL-97
_cell_angle_alpha 90.00
_cell_angle_beta 117.348(13)
_cell_angle_gamma 90.00
_cell_formula_units_Z 2
_cell_length_a 9.1602(9)
_cell_length_b 14.1871(9)
_cell_length_c 9.5929(10)
_cell_measurement_reflns_used 7692
_cell_measurement_temperature 140(2)
_cell_measurement_theta_max 27.2743
_cell_measurement_theta_min 2.8658
_cell_volume 1107.3(2)
_computing_cell_refinement
;
CrysAlisPro, Oxford Diffraction Ltd.,
Version 1.171.33.66 (release 28-04-2010 CrysAlis171 .NET)
(compiled Apr 28 2010,14:27:37)
;
_computing_data_collection
;
CrysAlisPro, Oxford Diffraction Ltd.,
Version 1.171.33.66 (release 28-04-2010 CrysAlis171 .NET)
(compiled Apr 28 2010,14:27:37)
;
_computing_data_reduction
;
CrysAlisPro, Oxford Diffraction Ltd.,
Version 1.171.33.66 (release 28-04-2010 CrysAlis171 .NET)
(compiled Apr 28 2010,14:27:37)
;
_computing_molecular_graphics 'Bruker SHELXTL'
_computing_publication_material 'Bruker SHELXTL'
_computing_structure_refinement 'SHELXL-97 (Sheldrick, 1997)'
_computing_structure_solution 'SHELXS-97 (Sheldrick, 1990)'
_diffrn_ambient_temperature 140(2)
_diffrn_detector_area_resol_mean 8.2812
_diffrn_measured_fraction_theta_full 0.991
_diffrn_measured_fraction_theta_max 0.991
_diffrn_measurement_device_type 'Oxford Diffraction, KM4/Sapphire CCD'
_diffrn_measurement_method 'phi and omega scans'
_diffrn_radiation_monochromator graphite
_diffrn_radiation_source 'fine-focus sealed tube'
_diffrn_radiation_type MoK\a
_diffrn_radiation_wavelength 0.71073
_diffrn_reflns_av_R_equivalents 0.0367
_diffrn_reflns_av_sigmaI/netI 0.0407
_diffrn_reflns_limit_h_max 10
_diffrn_reflns_limit_h_min -11
_diffrn_reflns_limit_k_max 17
_diffrn_reflns_limit_k_min -17
_diffrn_reflns_limit_l_max 11
_diffrn_reflns_limit_l_min -11
_diffrn_reflns_number 9835
_diffrn_reflns_theta_full 26.37
_diffrn_reflns_theta_max 26.37
_diffrn_reflns_theta_min 2.87
_exptl_absorpt_coefficient_mu 6.061
_exptl_absorpt_correction_T_max 1.00000
_exptl_absorpt_correction_T_min 0.66460
_exptl_absorpt_correction_type multi-scan
_exptl_absorpt_process_details
;
CrysAlisPro, Oxford Diffraction Ltd.,
Version 1.171.33.66 (release 28-04-2010 CrysAlis171 .NET)
(compiled Apr 28 2010,14:27:37)
Empirical absorption correction using spherical harmonics,
implemented in SCALE3 ABSPACK scaling algorithm.
;
_exptl_crystal_colour yellow
_exptl_crystal_density_diffrn 1.868
_exptl_crystal_density_method 'not measured'
_exptl_crystal_description prismatic
_exptl_crystal_F_000 604
_exptl_crystal_size_max 0.28
_exptl_crystal_size_mid 0.18
_exptl_crystal_size_min 0.15
_refine_diff_density_max 3.179
_refine_diff_density_min -1.080
_refine_diff_density_rms 0.187
_refine_ls_abs_structure_details 'Flack H D (1983), Acta Cryst. A39, 876-881'
_refine_ls_abs_structure_Flack 0.000(12)
_refine_ls_extinction_method none
_refine_ls_goodness_of_fit_ref 1.039
_refine_ls_hydrogen_treatment constr
_refine_ls_matrix_type full
_refine_ls_number_parameters 307
_refine_ls_number_reflns 4283
_refine_ls_number_restraints 1
_refine_ls_restrained_S_all 1.038
_refine_ls_R_factor_all 0.0348
_refine_ls_R_factor_gt 0.0300
_refine_ls_shift/su_max 0.001
_refine_ls_shift/su_mean 0.000
_refine_ls_structure_factor_coef Fsqd
_refine_ls_weighting_details 'calc w=1/[\s^2^(Fo^2^)+(0.0500P)^2^+0.0000P] where P=(Fo^2^+2Fc^2^)/3'
_refine_ls_weighting_scheme calc
_refine_ls_wR_factor_gt 0.0728
_refine_ls_wR_factor_ref 0.0739
_reflns_number_gt 3865
_reflns_number_total 4283
_reflns_threshold_expression >2sigma(I)
_cod_data_source_file c0dt01697g.txt
_cod_data_source_block eb183b
_cod_depositor_comments
;
The following automatic conversions were performed:

'_symmetry_cell_setting' value 'Monoclinic' changed to 'monoclinic'
according to /home/saulius/struct/CIF-dictionaries/cif_core.dic
dictionary named 'cif_core.dic' version 2.4.1 from 2010-06-29.

Automatic conversion script
Id: cif_fix_values 1715 2011-07-08 13:25:40Z adriana 
;
_cod_original_cell_volume 1107.31(18)
_cod_original_sg_symbol_H-M 'P 21'
_cod_database_code 7015990

loop_
_symmetry_equiv_pos_as_xyz
'x, y, z'
'-x, y+1/2, -z'

loop_
_atom_site_label
_atom_site_type_symbol
_atom_site_fract_x
_atom_site_fract_y
_atom_site_fract_z
_atom_site_U_iso_or_equiv
_atom_site_adp_type
_atom_site_occupancy
_atom_site_symmetry_multiplicity
_atom_site_calc_flag
_atom_site_refinement_flags
_atom_site_disorder_assembly
_atom_site_disorder_group
Ir1 Ir 0.78060(2) 0.53271(4) 0.64253(2) 0.01304(8) Uani 1 1 d . . .
O1 O 0.7734(7) 0.6039(4) 0.4417(7) 0.0207(11) Uani 1 1 d . . .
O2 O 0.6064(7) 0.6854(4) 0.2264(7) 0.0257(12) Uani 1 1 d . . .
N1 N 0.7872(8) 0.4071(4) 0.5423(7) 0.0165(13) Uani 1 1 d . . .
N2 N 0.7899(7) 0.6550(4) 0.7568(7) 0.0139(12) Uani 1 1 d . . .
N3 N 0.5225(7) 0.5572(4) 0.4983(7) 0.0175(15) Uani 1 1 d . . .
C1 C 0.6509(9) 0.3595(5) 0.4345(9) 0.0209(16) Uani 1 1 d . . .
H1 H 0.5451 0.3855 0.4047 0.025 Uiso 1 1 calc R . .
C2 C 0.6629(11) 0.2763(6) 0.3690(10) 0.0263(18) Uani 1 1 d . . .
H2 H 0.5666 0.2458 0.2935 0.032 Uiso 1 1 calc R . .
C3 C 0.8175(11) 0.2362(5) 0.4134(10) 0.0251(17) Uani 1 1 d . . .
H3 H 0.8285 0.1784 0.3689 0.030 Uiso 1 1 calc R . .
C4 C 0.9545(10) 0.2832(5) 0.5246(10) 0.0220(17) Uani 1 1 d . . .
H4 H 1.0609 0.2568 0.5596 0.026 Uiso 1 1 calc R . .
C5 C 0.9361(9) 0.3688(5) 0.5847(9) 0.0178(15) Uani 1 1 d . . .
C6 C 1.0714(9) 0.4274(5) 0.6971(9) 0.0172(15) Uani 1 1 d . . .
C7 C 1.2387(9) 0.4022(6) 0.7551(9) 0.0221(16) Uani 1 1 d . . .
H7 H 1.2687 0.3456 0.7219 0.026 Uiso 1 1 calc R . .
C8 C 1.3577(10) 0.4615(6) 0.8607(10) 0.0236(17) Uani 1 1 d . . .
H8 H 1.4706 0.4468 0.8974 0.028 Uiso 1 1 calc R . .
C9 C 1.3150(8) 0.5398(15) 0.9120(9) 0.030(2) Uani 1 1 d . . .
H9 H 1.3988 0.5778 0.9886 0.036 Uiso 1 1 calc R . .
C10 C 1.1503(10) 0.5670(5) 0.8559(9) 0.0185(15) Uani 1 1 d . . .
H10 H 1.1243 0.6237 0.8921 0.022 Uiso 1 1 calc R . .
C11 C 1.0236(9) 0.5105(4) 0.7462(9) 0.0159(19) Uani 1 1 d . . .
C12 C 0.7757(9) 0.4798(5) 0.8331(9) 0.0166(15) Uani 1 1 d . . .
C13 C 0.7748(14) 0.3856(7) 0.8761(12) 0.020(2) Uani 1 1 d . . .
H13 H 0.7716 0.3373 0.8061 0.024 Uiso 1 1 calc R . .
C14 C 0.7785(14) 0.3603(6) 1.0171(13) 0.022(2) Uani 1 1 d . . .
H14 H 0.7758 0.2955 1.0411 0.026 Uiso 1 1 calc R . .
C15 C 0.7859(9) 0.4287(6) 1.1237(9) 0.0240(18) Uani 1 1 d . . .
H15 H 0.7917 0.4109 1.2216 0.029 Uiso 1 1 calc R . .
C16 C 0.7849(7) 0.5234(11) 1.0862(9) 0.0187(18) Uani 1 1 d . . .
H16 H 0.7870 0.5709 1.1569 0.022 Uiso 1 1 calc R . .
C17 C 0.7807(8) 0.5481(6) 0.9422(8) 0.016(2) Uani 1 1 d . . .
C18 C 0.7837(12) 0.6466(7) 0.8967(12) 0.017(2) Uani 1 1 d . . .
C19 C 0.7818(13) 0.7271(7) 0.9793(13) 0.020(2) Uani 1 1 d . . .
H19 H 0.7716 0.7212 1.0731 0.024 Uiso 1 1 calc R . .
C20 C 0.7948(10) 0.8153(6) 0.9254(10) 0.0248(18) Uani 1 1 d . . .
H20 H 0.7957 0.8703 0.9824 0.030 Uiso 1 1 calc R . .
C21 C 0.8064(9) 0.8226(5) 0.7870(10) 0.0206(16) Uani 1 1 d . . .
H21 H 0.8168 0.8824 0.7481 0.025 Uiso 1 1 calc R . .
C22 C 0.8027(9) 0.7419(5) 0.7071(9) 0.0191(15) Uani 1 1 d . . .
H22 H 0.8094 0.7475 0.6116 0.023 Uiso 1 1 calc R . .
C23 C 0.4883(10) 0.6080(5) 0.3685(9) 0.0176(15) Uani 1 1 d . . .
C24 C 0.3291(9) 0.6311(5) 0.2652(9) 0.0211(16) Uani 1 1 d . . .
H24 H 0.3064 0.6675 0.1743 0.025 Uiso 1 1 calc R . .
C25 C 0.2021(10) 0.6012(6) 0.2945(11) 0.0258(18) Uani 1 1 d . . .
H25 H 0.0914 0.6164 0.2238 0.031 Uiso 1 1 calc R . .
C26 C 0.2381(9) 0.5490(6) 0.4276(10) 0.022(2) Uani 1 1 d . . .
H26 H 0.1528 0.5270 0.4494 0.027 Uiso 1 1 calc R . .
C27 C 0.4000(7) 0.5293(11) 0.5281(7) 0.0180(12) Uani 1 1 d . . .
H27 H 0.4256 0.4949 0.6215 0.022 Uiso 1 1 calc R . .
C28 C 0.6311(9) 0.6357(5) 0.3401(9) 0.0167(15) Uani 1 1 d . . .

loop_
_atom_site_aniso_label
_atom_site_aniso_U_11
_atom_site_aniso_U_22
_atom_site_aniso_U_33
_atom_site_aniso_U_23
_atom_site_aniso_U_13
_atom_site_aniso_U_12
Ir1 0.01096(11) 0.01502(11) 0.01061(11) -0.0001(3) 0.00279(8) 0.0003(2)
O1 0.020(3) 0.025(3) 0.018(3) 0.000(2) 0.010(2) -0.003(2)
O2 0.025(3) 0.028(3) 0.021(3) 0.010(2) 0.008(3) 0.000(2)
N1 0.017(3) 0.016(3) 0.014(3) 0.001(2) 0.005(3) 0.002(2)
N2 0.009(3) 0.015(3) 0.013(3) 0.004(2) 0.001(2) 0.003(2)
N3 0.014(3) 0.022(4) 0.013(3) 0.000(2) 0.002(3) -0.002(2)
C1 0.016(4) 0.027(4) 0.012(4) 0.001(3) 0.000(3) -0.002(3)
C2 0.023(4) 0.034(4) 0.016(4) -0.005(3) 0.003(4) -0.007(3)
C3 0.035(5) 0.021(3) 0.021(4) 0.000(3) 0.015(4) -0.005(3)
C4 0.024(4) 0.018(3) 0.026(5) 0.005(3) 0.014(4) 0.008(3)
C5 0.021(4) 0.021(3) 0.014(4) 0.003(3) 0.010(3) -0.001(3)
C6 0.019(4) 0.021(4) 0.014(4) 0.000(3) 0.009(3) 0.000(3)
C7 0.019(4) 0.031(4) 0.016(4) 0.003(3) 0.008(3) 0.005(3)
C8 0.011(4) 0.038(4) 0.023(4) 0.007(4) 0.009(3) 0.004(3)
C9 0.011(3) 0.059(7) 0.014(3) 0.003(7) 0.001(3) 0.000(7)
C10 0.014(4) 0.025(3) 0.014(4) 0.004(3) 0.004(3) -0.001(3)
C11 0.015(3) 0.020(5) 0.014(3) 0.005(3) 0.008(3) 0.001(2)
C12 0.009(3) 0.024(4) 0.020(4) 0.006(3) 0.010(3) -0.003(3)
C13 0.023(4) 0.020(5) 0.016(5) 0.001(4) 0.007(4) 0.000(4)
C14 0.021(5) 0.015(5) 0.025(6) 0.004(4) 0.007(4) 0.000(3)
C15 0.014(4) 0.034(4) 0.021(4) 0.014(3) 0.005(3) 0.002(3)
C16 0.010(3) 0.025(5) 0.017(3) -0.008(5) 0.002(2) 0.000(4)
C17 0.009(3) 0.023(6) 0.015(3) -0.001(3) 0.005(3) -0.001(3)
C18 0.008(4) 0.024(5) 0.017(5) 0.001(4) 0.005(3) -0.001(4)
C19 0.015(4) 0.027(5) 0.016(5) 0.002(4) 0.003(4) 0.000(4)
C20 0.018(4) 0.026(4) 0.021(4) -0.004(3) 0.000(4) 0.000(3)
C21 0.019(4) 0.016(3) 0.025(4) 0.001(3) 0.008(3) -0.004(3)
C22 0.015(4) 0.027(4) 0.011(3) 0.003(3) 0.003(3) 0.005(3)
C23 0.025(4) 0.013(3) 0.011(4) -0.002(3) 0.004(3) -0.001(3)
C24 0.015(4) 0.023(4) 0.014(4) -0.001(3) -0.003(3) 0.002(3)
C25 0.018(4) 0.029(4) 0.023(4) -0.004(4) 0.002(3) 0.002(3)
C26 0.015(3) 0.022(7) 0.031(4) -0.007(3) 0.012(3) 0.000(3)
C27 0.019(3) 0.017(3) 0.019(3) 0.001(7) 0.010(3) 0.005(6)
C28 0.017(4) 0.019(3) 0.011(4) -0.002(3) 0.005(3) 0.000(3)

loop_
_atom_type_symbol
_atom_type_description
_atom_type_scat_dispersion_real
_atom_type_scat_dispersion_imag
_atom_type_scat_source
C C 0.0033 0.0016 'International Tables Vol C Tables 4.2.6.8 and 6.1.1.4'
H H 0.0000 0.0000 'International Tables Vol C Tables 4.2.6.8 and 6.1.1.4'
N N 0.0061 0.0033 'International Tables Vol C Tables 4.2.6.8 and 6.1.1.4'
O O 0.0106 0.0060 'International Tables Vol C Tables 4.2.6.8 and 6.1.1.4'
Ir Ir -1.4442 7.9887 'International Tables Vol C Tables 4.2.6.8 and 6.1.1.4'

loop_
_geom_angle_atom_site_label_1
_geom_angle_atom_site_label_2
_geom_angle_atom_site_label_3
_geom_angle
_geom_angle_site_symmetry_1
_geom_angle_site_symmetry_3
_geom_angle_publ_flag
C12 Ir1 C11 88.5(3) . . ?
C12 Ir1 N2 80.8(3) . . ?
C11 Ir1 N2 96.0(2) . . ?
C12 Ir1 N1 97.0(3) . . ?
C11 Ir1 N1 80.2(3) . . ?
N2 Ir1 N1 175.7(2) . . ?
C12 Ir1 O1 173.5(3) . . ?
C11 Ir1 O1 95.1(2) . . ?
N2 Ir1 O1 93.4(2) . . ?
N1 Ir1 O1 89.0(2) . . ?
C12 Ir1 N3 99.8(3) . . ?
C11 Ir1 N3 171.2(3) . . ?
N2 Ir1 N3 88.3(2) . . ?
N1 Ir1 N3 95.7(2) . . ?
O1 Ir1 N3 77.0(2) . . ?
C28 O1 Ir1 116.3(5) . . ?
C5 N1 C1 118.2(6) . . ?
C5 N1 Ir1 117.1(5) . . ?
C1 N1 Ir1 124.7(5) . . ?
C22 N2 C18 118.3(7) . . ?
C22 N2 Ir1 125.4(5) . . ?
C18 N2 Ir1 116.2(5) . . ?
C27 N3 C23 119.6(7) . . ?
C27 N3 Ir1 126.6(5) . . ?
C23 N3 Ir1 113.7(5) . . ?
C2 C1 N1 122.2(7) . . ?
C2 C1 H1 118.9 . . ?
N1 C1 H1 118.9 . . ?
C1 C2 C3 119.7(8) . . ?
C1 C2 H2 120.1 . . ?
C3 C2 H2 120.1 . . ?
C4 C3 C2 118.0(7) . . ?
C4 C3 H3 121.0 . . ?
C2 C3 H3 121.0 . . ?
C5 C4 C3 120.0(7) . . ?
C5 C4 H4 120.0 . . ?
C3 C4 H4 120.0 . . ?
N1 C5 C4 121.8(7) . . ?
N1 C5 C6 113.0(6) . . ?
C4 C5 C6 125.2(7) . . ?
C11 C6 C7 121.7(7) . . ?
C11 C6 C5 115.5(7) . . ?
C7 C6 C5 122.8(7) . . ?
C8 C7 C6 118.9(7) . . ?
C8 C7 H7 120.6 . . ?
C6 C7 H7 120.6 . . ?
C9 C8 C7 120.5(8) . . ?
C9 C8 H8 119.8 . . ?
C7 C8 H8 119.8 . . ?
C8 C9 C10 122.0(11) . . ?
C8 C9 H9 119.0 . . ?
C10 C9 H9 119.0 . . ?
C9 C10 C11 120.2(10) . . ?
C9 C10 H10 119.9 . . ?
C11 C10 H10 119.9 . . ?
C10 C11 C6 116.8(7) . . ?
C10 C11 Ir1 129.0(5) . . ?
C6 C11 Ir1 114.2(5) . . ?
C13 C12 C17 116.1(7) . . ?
C13 C12 Ir1 129.4(6) . . ?
C17 C12 Ir1 114.4(5) . . ?
C14 C13 C12 122.3(9) . . ?
C14 C13 H13 118.9 . . ?
C12 C13 H13 118.9 . . ?
C13 C14 C15 120.6(9) . . ?
C13 C14 H14 119.7 . . ?
C15 C14 H14 119.7 . . ?
C14 C15 C16 119.6(8) . . ?
C14 C15 H15 120.2 . . ?
C16 C15 H15 120.2 . . ?
C15 C16 C17 119.2(10) . . ?
C15 C16 H16 120.4 . . ?
C17 C16 H16 120.4 . . ?
C16 C17 C12 122.2(9) . . ?
C16 C17 C18 122.2(9) . . ?
C12 C17 C18 115.6(7) . . ?
N2 C18 C19 120.0(8) . . ?
N2 C18 C17 112.8(8) . . ?
C19 C18 C17 127.2(9) . . ?
C20 C19 C18 120.3(9) . . ?
C20 C19 H19 119.9 . . ?
C18 C19 H19 119.9 . . ?
C19 C20 C21 119.0(8) . . ?
C19 C20 H20 120.5 . . ?
C21 C20 H20 120.5 . . ?
C22 C21 C20 118.8(7) . . ?
C22 C21 H21 120.6 . . ?
C20 C21 H21 120.6 . . ?
N2 C22 C21 123.5(7) . . ?
N2 C22 H22 118.3 . . ?
C21 C22 H22 118.3 . . ?
N3 C23 C24 121.0(7) . . ?
N3 C23 C28 117.1(6) . . ?
C24 C23 C28 121.9(7) . . ?
C23 C24 C25 119.5(8) . . ?
C23 C24 H24 120.3 . . ?
C25 C24 H24 120.3 . . ?
C26 C25 C24 119.2(8) . . ?
C26 C25 H25 120.4 . . ?
C24 C25 H25 120.4 . . ?
C27 C26 C25 118.7(8) . . ?
C27 C26 H26 120.6 . . ?
C25 C26 H26 120.6 . . ?
N3 C27 C26 122.0(8) . . ?
N3 C27 H27 119.0 . . ?
C26 C27 H27 119.0 . . ?
O2 C28 O1 125.3(7) . . ?
O2 C28 C23 119.3(7) . . ?
O1 C28 C23 115.4(6) . . ?

loop_
_geom_bond_atom_site_label_1
_geom_bond_atom_site_label_2
_geom_bond_distance
_geom_bond_site_symmetry_2
_geom_bond_publ_flag
Ir1 C12 1.996(7) . ?
Ir1 C11 2.002(7) . ?
Ir1 N2 2.033(6) . ?
Ir1 N1 2.039(6) . ?
Ir1 O1 2.149(5) . ?
Ir1 N3 2.149(6) . ?
O1 C28 1.298(9) . ?
O2 C28 1.229(9) . ?
N1 C5 1.346(10) . ?
N1 C1 1.377(9) . ?
N2 C22 1.345(9) . ?
N2 C18 1.375(11) . ?
N3 C27 1.339(10) . ?
N3 C23 1.345(9) . ?
C1 C2 1.365(11) . ?
C1 H1 0.9500 . ?
C2 C3 1.399(13) . ?
C2 H2 0.9500 . ?
C3 C4 1.389(12) . ?
C3 H3 0.9500 . ?
C4 C5 1.387(10) . ?
C4 H4 0.9500 . ?
C5 C6 1.470(10) . ?
C6 C11 1.412(9) . ?
C6 C7 1.415(11) . ?
C7 C8 1.380(12) . ?
C7 H7 0.9500 . ?
C8 C9 1.34(2) . ?
C8 H8 0.9500 . ?
C9 C10 1.403(12) . ?
C9 H9 0.9500 . ?
C10 C11 1.405(10) . ?
C10 H10 0.9500 . ?
C12 C13 1.400(11) . ?
C12 C17 1.411(11) . ?
C13 C14 1.384(14) . ?
C13 H13 0.9500 . ?
C14 C15 1.388(13) . ?
C14 H14 0.9500 . ?
C15 C16 1.389(17) . ?
C15 H15 0.9500 . ?
C16 C17 1.409(11) . ?
C16 H16 0.9500 . ?
C17 C18 1.468(12) . ?
C18 C19 1.394(14) . ?
C19 C20 1.380(13) . ?
C19 H19 0.9500 . ?
C20 C21 1.383(12) . ?
C20 H20 0.9500 . ?
C21 C22 1.370(11) . ?
C21 H21 0.9500 . ?
C22 H22 0.9500 . ?
C23 C24 1.375(11) . ?
C23 C28 1.506(11) . ?
C24 C25 1.383(12) . ?
C24 H24 0.9500 . ?
C25 C26 1.378(13) . ?
C25 H25 0.9500 . ?
C26 C27 1.376(10) . ?
C26 H26 0.9500 . ?
C27 H27 0.9500 . ?

loop_
_geom_torsion_atom_site_label_1
_geom_torsion_atom_site_label_2
_geom_torsion_atom_site_label_3
_geom_torsion_atom_site_label_4
_geom_torsion
_geom_torsion_site_symmetry_1
_geom_torsion_site_symmetry_2
_geom_torsion_site_symmetry_3
_geom_torsion_site_symmetry_4
_geom_torsion_publ_flag
C11 Ir1 O1 C28 -177.4(5) . . . . ?
N2 Ir1 O1 C28 -81.1(5) . . . . ?
N1 Ir1 O1 C28 102.5(5) . . . . ?
N3 Ir1 O1 C28 6.4(5) . . . . ?
C12 Ir1 N1 C5 -87.5(6) . . . . ?
C11 Ir1 N1 C5 -0.3(5) . . . . ?
O1 Ir1 N1 C5 95.0(5) . . . . ?
N3 Ir1 N1 C5 171.9(5) . . . . ?
C12 Ir1 N1 C1 92.8(6) . . . . ?
C11 Ir1 N1 C1 -179.9(6) . . . . ?
O1 Ir1 N1 C1 -84.6(6) . . . . ?
N3 Ir1 N1 C1 -7.8(6) . . . . ?
C12 Ir1 N2 C22 177.6(6) . . . . ?
C11 Ir1 N2 C22 90.1(6) . . . . ?
O1 Ir1 N2 C22 -5.4(6) . . . . ?
N3 Ir1 N2 C22 -82.3(6) . . . . ?
C12 Ir1 N2 C18 -1.9(6) . . . . ?
C11 Ir1 N2 C18 -89.3(6) . . . . ?
O1 Ir1 N2 C18 175.2(6) . . . . ?
N3 Ir1 N2 C18 98.3(6) . . . . ?
C12 Ir1 N3 C27 -8.7(8) . . . . ?
N2 Ir1 N3 C27 -89.0(8) . . . . ?
N1 Ir1 N3 C27 89.4(8) . . . . ?
O1 Ir1 N3 C27 177.1(8) . . . . ?
C12 Ir1 N3 C23 169.6(5) . . . . ?
N2 Ir1 N3 C23 89.3(5) . . . . ?
N1 Ir1 N3 C23 -92.3(5) . . . . ?
O1 Ir1 N3 C23 -4.6(5) . . . . ?
C5 N1 C1 C2 -0.8(11) . . . . ?
Ir1 N1 C1 C2 178.8(6) . . . . ?
N1 C1 C2 C3 1.1(13) . . . . ?
C1 C2 C3 C4 0.3(12) . . . . ?
C2 C3 C4 C5 -1.9(12) . . . . ?
C1 N1 C5 C4 -0.9(11) . . . . ?
Ir1 N1 C5 C4 179.5(6) . . . . ?
C1 N1 C5 C6 178.6(6) . . . . ?
Ir1 N1 C5 C6 -1.1(8) . . . . ?
C3 C4 C5 N1 2.3(11) . . . . ?
C3 C4 C5 C6 -177.1(7) . . . . ?
N1 C5 C6 C11 2.6(9) . . . . ?
C4 C5 C6 C11 -178.0(7) . . . . ?
N1 C5 C6 C7 -178.4(7) . . . . ?
C4 C5 C6 C7 1.0(12) . . . . ?
C11 C6 C7 C8 -0.9(11) . . . . ?
C5 C6 C7 C8 -179.8(7) . . . . ?
C6 C7 C8 C9 2.5(13) . . . . ?
C7 C8 C9 C10 -3.1(16) . . . . ?
C8 C9 C10 C11 2.0(15) . . . . ?
C9 C10 C11 C6 -0.3(11) . . . . ?
C9 C10 C11 Ir1 -178.3(7) . . . . ?
C7 C6 C11 C10 -0.2(10) . . . . ?
C5 C6 C11 C10 178.8(6) . . . . ?
C7 C6 C11 Ir1 178.2(6) . . . . ?
C5 C6 C11 Ir1 -2.8(8) . . . . ?
C12 Ir1 C11 C10 -82.9(7) . . . . ?
N2 Ir1 C11 C10 -2.3(7) . . . . ?
N1 Ir1 C11 C10 179.8(7) . . . . ?
O1 Ir1 C11 C10 91.7(7) . . . . ?
C12 Ir1 C11 C6 99.0(5) . . . . ?
N2 Ir1 C11 C6 179.6(5) . . . . ?
N1 Ir1 C11 C6 1.7(5) . . . . ?
O1 Ir1 C11 C6 -86.4(5) . . . . ?
C11 Ir1 C12 C13 -80.7(8) . . . . ?
N2 Ir1 C12 C13 -177.1(9) . . . . ?
N1 Ir1 C12 C13 -0.8(8) . . . . ?
N3 Ir1 C12 C13 96.3(8) . . . . ?
C11 Ir1 C12 C17 96.4(5) . . . . ?
N2 Ir1 C12 C17 0.0(5) . . . . ?
N1 Ir1 C12 C17 176.3(5) . . . . ?
N3 Ir1 C12 C17 -86.6(5) . . . . ?
C17 C12 C13 C14 0.0(14) . . . . ?
Ir1 C12 C13 C14 177.1(8) . . . . ?
C12 C13 C14 C15 -1.1(16) . . . . ?
C13 C14 C15 C16 1.9(14) . . . . ?
C14 C15 C16 C17 -1.7(11) . . . . ?
C15 C16 C17 C12 0.7(10) . . . . ?
C15 C16 C17 C18 -178.3(7) . . . . ?
C13 C12 C17 C16 0.1(11) . . . . ?
Ir1 C12 C17 C16 -177.4(5) . . . . ?
C13 C12 C17 C18 179.2(6) . . . . ?
Ir1 C12 C17 C18 1.7(9) . . . . ?
C22 N2 C18 C19 3.5(13) . . . . ?
Ir1 N2 C18 C19 -177.1(7) . . . . ?
C22 N2 C18 C17 -176.3(7) . . . . ?
Ir1 N2 C18 C17 3.2(10) . . . . ?
C16 C17 C18 N2 175.9(7) . . . . ?
C12 C17 C18 N2 -3.2(11) . . . . ?
C16 C17 C18 C19 -3.8(14) . . . . ?
C12 C17 C18 C19 177.1(9) . . . . ?
N2 C18 C19 C20 -3.4(15) . . . . ?
C17 C18 C19 C20 176.3(9) . . . . ?
C18 C19 C20 C21 1.2(14) . . . . ?
C19 C20 C21 C22 0.8(12) . . . . ?
C18 N2 C22 C21 -1.4(11) . . . . ?
Ir1 N2 C22 C21 179.1(6) . . . . ?
C20 C21 C22 N2 -0.7(12) . . . . ?
C27 N3 C23 C24 -0.5(12) . . . . ?
Ir1 N3 C23 C24 -178.9(5) . . . . ?
C27 N3 C23 C28 -178.9(8) . . . . ?
Ir1 N3 C23 C28 2.6(8) . . . . ?
N3 C23 C24 C25 -0.5(11) . . . . ?
C28 C23 C24 C25 177.9(7) . . . . ?
C23 C24 C25 C26 0.4(12) . . . . ?
C24 C25 C26 C27 0.7(13) . . . . ?
C23 N3 C27 C26 1.6(16) . . . . ?
Ir1 N3 C27 C26 179.8(8) . . . . ?
C25 C26 C27 N3 -1.8(16) . . . . ?
Ir1 O1 C28 O2 172.9(6) . . . . ?
Ir1 O1 C28 C23 -6.9(8) . . . . ?
N3 C23 C28 O2 -177.0(6) . . . . ?
C24 C23 C28 O2 4.5(11) . . . . ?
N3 C23 C28 O1 2.8(9) . . . . ?
C24 C23 C28 O1 -175.6(6) . . . . ?
